data_7243033
loop_
_publ_author_name
'Jamshaid, Sana'
'Mohandoss, Sonaimuthu'
'Lee, Yong Rok'

_publ_section_title
;
 Indium(iii)-catalyzed solvent-free multicomponent [2 + 2 + 1 +
 1]-annulation to polycyclic functionalized fused pyridines as potential
 optical chemosensors
;
_journal_issue 14
_journal_name_full 'Green Chemistry'
_journal_page_first 5113
_journal_page_last 5119
_journal_paper_doi 10.1039/D1GC01332G
_journal_volume 23
_journal_year 2021
_chemical_formula_moiety 'C20 H21 N O2'
_chemical_formula_sum 'C20 H21 N O2'
_chemical_formula_weight 307.38
_chemical_melting_point 441
_chemical_name_systematic 3-Methoxy-10,10-dimethyl-6,9,10,11-tetrahydrobenzo[c]acridin-8(5H)-one
_space_group_crystal_system triclinic
_space_group_IT_number 2
_space_group_name_Hall '-P 1'
_space_group_name_H-M_alt 'P -1'
_atom_sites_solution_hydrogens geom
_atom_sites_solution_primary direct
_audit_creation_method SHELXL-2014/7
_audit_update_record
;
2021-04-14 deposited with the CCDC.	2021-06-08 downloaded from the CCDC.
;
_cell_angle_alpha 104.005(8)
_cell_angle_beta 92.306(8)
_cell_angle_gamma 109.243(7)
_cell_formula_units_Z 4
_cell_length_a 10.249(3)
_cell_length_b 11.657(4)
_cell_length_c 14.822(4)
_cell_measurement_reflns_used 6474
_cell_measurement_temperature 223(2)
_cell_measurement_theta_max 28.03
_cell_measurement_theta_min 2.31
_cell_volume 1608.2(9)
_computing_cell_refinement 'Bruker SAINT'
_computing_data_collection 'Bruker APEX3'
_computing_data_reduction 'Bruker SAINT'
_computing_molecular_graphics 'Bruker SHELXTL'
_computing_publication_material 'Bruker SHELXTL'
_computing_structure_refinement 'SHELXL-2014/7 (Sheldrick, 2014)'
_computing_structure_solution 'Bruker SHELXTL'
_diffrn_ambient_temperature 223(2)
_diffrn_measured_fraction_theta_full 0.996
_diffrn_measured_fraction_theta_max 0.983
_diffrn_measurement_device_type 'PHOTON III M14'
_diffrn_measurement_method '\f and \w scans'
_diffrn_radiation_type MoK\a
_diffrn_radiation_wavelength 0.71073
_diffrn_reflns_av_R_equivalents 0.0986
_diffrn_reflns_av_unetI/netI 0.0950
_diffrn_reflns_Laue_measured_fraction_full 0.996
_diffrn_reflns_Laue_measured_fraction_max 0.983
_diffrn_reflns_limit_h_max 13
_diffrn_reflns_limit_h_min -13
_diffrn_reflns_limit_k_max 15
_diffrn_reflns_limit_k_min -15
_diffrn_reflns_limit_l_max 19
_diffrn_reflns_limit_l_min -19
_diffrn_reflns_number 33055
_diffrn_reflns_point_group_measured_fraction_full 0.996
_diffrn_reflns_point_group_measured_fraction_max 0.983
_diffrn_reflns_theta_full 25.242
_diffrn_reflns_theta_max 28.417
_diffrn_reflns_theta_min 1.922
_exptl_absorpt_coefficient_mu 0.082
_exptl_absorpt_correction_T_max 0.7457
_exptl_absorpt_correction_T_min 0.6305
_exptl_absorpt_correction_type multi-scan
_exptl_absorpt_process_details 'Bruker SADABS'
_exptl_crystal_colour yellow
_exptl_crystal_density_diffrn 1.270
_exptl_crystal_description block
_exptl_crystal_F_000 656
_exptl_crystal_recrystallization_method 'Re-crystallisation from solvent: Hexane/EtOAc'
_exptl_crystal_size_max 0.450
_exptl_crystal_size_mid 0.270
_exptl_crystal_size_min 0.160
_refine_diff_density_max 0.658
_refine_diff_density_min -0.598
_refine_diff_density_rms 0.064
_refine_ls_extinction_method none
_refine_ls_goodness_of_fit_ref 1.042
_refine_ls_hydrogen_treatment constr
_refine_ls_matrix_type full
_refine_ls_number_parameters 421
_refine_ls_number_reflns 7942
_refine_ls_number_restraints 1
_refine_ls_restrained_S_all 1.047
_refine_ls_R_factor_all 0.1518
_refine_ls_R_factor_gt 0.0755
_refine_ls_shift/su_max 0.000
_refine_ls_shift/su_mean 0.000
_refine_ls_structure_factor_coef Fsqd
_refine_ls_weighting_details 'w=1/[\s^2^(Fo^2^)+(0.0891P)^2^+0.7672P] where P=(Fo^2^+2Fc^2^)/3'
_refine_ls_weighting_scheme calc
_refine_ls_wR_factor_gt 0.1895
_refine_ls_wR_factor_ref 0.2295
_reflns_Friedel_coverage 0.000
_reflns_number_gt 4218
_reflns_number_total 7942
_reflns_threshold_expression 'I > 2\s(I)'
_cod_data_source_file d1gc01332g2.cif
_cod_data_source_block Lee-A
_cod_depositor_comments
;
The following automatic conversions were performed:

data item '_exptl_absorpt_correction_type' value 'Multi-scan' was
changed to 'multi-scan' in accordance with the
/home/data/users/saulius/crontab/automatic-downloads/rss-feeds/RSC/lib/dictionaries/cif_core.dic
dictionary named 'cif_core.dic' version 2.4.2 last updated on
2011-04-26.

Automatic conversion script
Id: cif_fix_values 7556 2019-12-06 15:28:31Z antanas 

 Adding full bibliography for 7243033--7243035.cif.
;
_cod_original_cell_volume 1608.2(8)
_cod_database_code 7243033
_shelx_shelxl_version_number 2014/7
_shelx_space_group_comment
; 
The symmetry employed for this shelxl refinement is uniquely defined 
by the following loop, which should always be used as a source of 
symmetry information in preference to the above space-group names. 
They are only intended as comments. 
;
_shelx_estimated_absorpt_t_min 0.964
_shelx_estimated_absorpt_t_max 0.987

loop_
_space_group_symop_operation_xyz
'x, y, z'
'-x, -y, -z'

loop_
_atom_site_label
_atom_site_type_symbol
_atom_site_fract_x
_atom_site_fract_y
_atom_site_fract_z
_atom_site_U_iso_or_equiv
_atom_site_adp_type
_atom_site_occupancy
_atom_site_site_symmetry_order
_atom_site_calc_flag
_atom_site_refinement_flags_posn
_atom_site_refinement_flags_adp
_atom_site_refinement_flags_occupancy
_atom_site_disorder_assembly
_atom_site_disorder_group
C1 C 0.6605(3) 0.6734(3) -0.0173(2) 0.0392(7) Uani 1 1 d . . . . .
C2 C 0.5188(3) 0.6304(3) -0.0463(2) 0.0427(7) Uani 1 1 d . . . . .
H2 H 0.4748 0.5487 -0.0864 0.051 Uiso 1 1 calc R U . . .
C3 C 0.4413(3) 0.7064(3) -0.0170(2) 0.0378(7) Uani 1 1 d . . . . .
C4 C 0.5060(3) 0.8278(2) 0.04344(19) 0.0327(6) Uani 1 1 d . . . . .
C5 C 0.6485(3) 0.8681(3) 0.0725(2) 0.0359(6) Uani 1 1 d . . . . .
H5 H 0.6930 0.9489 0.1137 0.043 Uiso 1 1 calc R U . . .
C6 C 0.7261(3) 0.7926(3) 0.0424(2) 0.0389(7) Uani 1 1 d . . . . .
H6 H 0.8224 0.8220 0.0623 0.047 Uiso 1 1 calc R U . . .
C7 C 0.2863(3) 0.6605(3) -0.0471(3) 0.0514(9) Uani 1 1 d . . . . .
H7A H 0.2363 0.6258 0.0008 0.062 Uiso 1 1 calc R U . . .
H7B H 0.2616 0.5932 -0.1059 0.062 Uiso 1 1 calc R U . . .
C8 C 0.2434(3) 0.7690(3) -0.0607(2) 0.0440(7) Uani 1 1 d . . . . .
H8A H 0.2854 0.7972 -0.1133 0.053 Uiso 1 1 calc R U . . .
H8B H 0.1419 0.7399 -0.0757 0.053 Uiso 1 1 calc R U . . .
C9 C 0.2897(3) 0.8770(2) 0.0265(2) 0.0352(6) Uani 1 1 d . . . . .
C10 C 0.4232(3) 0.9089(2) 0.07395(19) 0.0314(6) Uani 1 1 d . . . . .
N1 N 0.4797(2) 1.0107(2) 0.14780(16) 0.0331(5) Uani 1 1 d . . . . .
C11 C 0.4041(3) 1.0839(2) 0.17738(19) 0.0323(6) Uani 1 1 d . . . . .
C12 C 0.2682(3) 1.0559(2) 0.1371(2) 0.0336(6) Uani 1 1 d . . . . .
C13 C 0.2130(3) 0.9514(3) 0.0597(2) 0.0384(7) Uani 1 1 d . . . . .
H13 H 0.1226 0.9316 0.0299 0.046 Uiso 1 1 calc R U . . .
C14 C 0.1878(3) 1.1378(3) 0.1733(2) 0.0381(7) Uani 1 1 d . . . . .
C15 C 0.2635(3) 1.2583(3) 0.2463(2) 0.0416(7) Uani 1 1 d . . . . .
H15A H 0.1955 1.2852 0.2822 0.050 Uiso 1 1 calc R U . . .
H15B H 0.3089 1.3234 0.2151 0.050 Uiso 1 1 calc R U . . .
C16 C 0.3736(3) 1.2492(2) 0.3144(2) 0.0360(6) Uani 1 1 d . . . . .
C17 C 0.4738(3) 1.2001(3) 0.2572(2) 0.0388(7) Uani 1 1 d . . . . .
H17A H 0.5319 1.2671 0.2317 0.047 Uiso 1 1 calc R U . . .
H17B H 0.5355 1.1814 0.2991 0.047 Uiso 1 1 calc R U . . .
O1 O 0.7266(2) 0.59020(18) -0.05281(16) 0.0510(6) Uani 1 1 d . . . . .
C18 C 0.8738(3) 0.6329(3) -0.0310(3) 0.0568(9) Uani 1 1 d . . . . .
H18A H 0.9155 0.7095 -0.0501 0.085 Uiso 1 1 calc R U . . .
H18B H 0.9082 0.5683 -0.0641 0.085 Uiso 1 1 calc R U . . .
H18C H 0.8982 0.6499 0.0360 0.085 Uiso 1 1 calc R U . . .
O2 O 0.0655(2) 1.1086(2) 0.14271(16) 0.0539(6) Uani 1 1 d . . . . .
C19 C 0.4538(3) 1.3797(3) 0.3802(2) 0.0485(8) Uani 1 1 d . . . . .
H19A H 0.4946 1.4379 0.3435 0.073 Uiso 1 1 calc R U . . .
H19B H 0.5272 1.3744 0.4206 0.073 Uiso 1 1 calc R U . . .
H19C H 0.3906 1.4096 0.4181 0.073 Uiso 1 1 calc R U . . .
C20 C 0.3040(3) 1.1589(3) 0.3727(2) 0.0469(8) Uani 1 1 d . . . . .
H20A H 0.3748 1.1543 0.4156 0.070 Uiso 1 1 calc R U . . .
H20B H 0.2542 1.0756 0.3312 0.070 Uiso 1 1 calc R U . . .
H20C H 0.2392 1.1899 0.4080 0.070 Uiso 1 1 calc R U . . .
C21 C 0.9613(3) 0.8177(3) 0.3958(2) 0.0427(7) Uani 1 1 d . . . . .
C22 C 1.0498(3) 0.8549(3) 0.4776(2) 0.0512(9) Uani 1 1 d . . . . .
H22 H 1.1212 0.9345 0.4938 0.061 Uiso 1 1 calc R U . . .
C23 C 1.0358(3) 0.7772(3) 0.5369(2) 0.0441(8) Uani 1 1 d . . . . .
C24 C 0.9294(3) 0.6602(2) 0.51384(19) 0.0317(6) Uani 1 1 d . . . . .
C25 C 0.8391(3) 0.6256(3) 0.4324(2) 0.0404(7) Uani 1 1 d . . . . .
H25 H 0.7653 0.5476 0.4172 0.048 Uiso 1 1 calc R U . . .
C26 C 0.8538(3) 0.7022(3) 0.3726(2) 0.0432(7) Uani 1 1 d . . . . .
H26 H 0.7916 0.6763 0.3172 0.052 Uiso 1 1 calc R U . . .
C27 C 1.1237(4) 0.8238(3) 0.6293(3) 0.0835(15) Uani 1 1 d D . . . .
H27A H 1.0788 0.8683 0.6756 0.100 Uiso 1 1 calc R U . . .
H27B H 1.2142 0.8844 0.6247 0.100 Uiso 1 1 calc R U . . .
C28 C 1.1468(3) 0.7179(3) 0.6630(3) 0.0728(13) Uani 1 1 d D . . . .
H28A H 1.2135 0.6889 0.6270 0.087 Uiso 1 1 calc R U . . .
H28B H 1.1874 0.7504 0.7292 0.087 Uiso 1 1 calc R U . . .
C29 C 1.0159(3) 0.6098(3) 0.6528(2) 0.0407(7) Uani 1 1 d . . . . .
C30 C 0.9138(3) 0.5781(2) 0.57714(19) 0.0307(6) Uani 1 1 d . . . . .
N2 N 0.7978(2) 0.4741(2) 0.55888(16) 0.0323(5) Uani 1 1 d . . . . .
C31 C 0.7801(3) 0.3997(2) 0.6167(2) 0.0337(6) Uani 1 1 d . . . . .
C32 C 0.8753(3) 0.4247(2) 0.6945(2) 0.0347(6) Uani 1 1 d . . . . .
C33 C 0.9947(3) 0.5326(3) 0.7114(2) 0.0412(7) Uani 1 1 d . . . . .
H33 H 1.0613 0.5524 0.7636 0.049 Uiso 1 1 calc R U . . .
C34 C 0.8536(3) 0.3403(3) 0.7566(2) 0.0412(7) Uani 1 1 d . . . . .
C35 C 0.7279(3) 0.2218(3) 0.7282(2) 0.0485(8) Uani 1 1 d . . . . .
H35A H 0.7004 0.1945 0.7843 0.058 Uiso 1 1 calc R U . . .
H35B H 0.7531 0.1554 0.6865 0.058 Uiso 1 1 calc R U . . .
C36 C 0.6024(3) 0.2361(3) 0.6781(2) 0.0429(8) Uani 1 1 d . . . . .
C37 C 0.6500(3) 0.2844(3) 0.5936(2) 0.0457(8) Uani 1 1 d . . . . .
H37A H 0.6664 0.2169 0.5468 0.055 Uiso 1 1 calc R U . . .
H37B H 0.5747 0.3039 0.5653 0.055 Uiso 1 1 calc R U . . .
O3 O 0.9881(2) 0.9010(2) 0.34191(17) 0.0593(7) Uani 1 1 d . . . . .
C38 C 0.9041(4) 0.8632(3) 0.2541(3) 0.0611(10) Uani 1 1 d . . . . .
H38A H 0.9088 0.7841 0.2171 0.092 Uiso 1 1 calc R U . . .
H38B H 0.9377 0.9274 0.2210 0.092 Uiso 1 1 calc R U . . .
H38C H 0.8083 0.8523 0.2642 0.092 Uiso 1 1 calc R U . . .
O4 O 0.9349(2) 0.3653(2) 0.82670(16) 0.0582(7) Uani 1 1 d . . . . .
C39 C 0.4860(4) 0.1080(3) 0.6446(3) 0.0667(11) Uani 1 1 d . . . . .
H39A H 0.4568 0.0766 0.6982 0.100 Uiso 1 1 calc R U . . .
H39B H 0.5196 0.0492 0.6027 0.100 Uiso 1 1 calc R U . . .
H39C H 0.4076 0.1165 0.6116 0.100 Uiso 1 1 calc R U . . .
C40 C 0.5510(4) 0.3285(3) 0.7453(3) 0.0592(10) Uani 1 1 d . . . . .
H40A H 0.6262 0.4092 0.7680 0.089 Uiso 1 1 calc R U . . .
H40B H 0.5202 0.2955 0.7979 0.089 Uiso 1 1 calc R U . . .
H40C H 0.4738 0.3395 0.7127 0.089 Uiso 1 1 calc R U . . .

loop_
_atom_site_aniso_label
_atom_site_aniso_U_11
_atom_site_aniso_U_22
_atom_site_aniso_U_33
_atom_site_aniso_U_23
_atom_site_aniso_U_13
_atom_site_aniso_U_12
C1 0.0461(17) 0.0380(15) 0.0411(18) 0.0156(13) 0.0118(14) 0.0202(13)
C2 0.0455(17) 0.0361(15) 0.0439(19) 0.0067(13) 0.0047(15) 0.0139(13)
C3 0.0396(16) 0.0356(15) 0.0376(17) 0.0103(13) 0.0055(14) 0.0121(12)
C4 0.0357(15) 0.0344(14) 0.0300(15) 0.0118(12) 0.0068(12) 0.0123(12)
C5 0.0380(15) 0.0377(15) 0.0310(16) 0.0065(12) 0.0022(13) 0.0142(12)
C6 0.0374(15) 0.0433(16) 0.0389(18) 0.0109(13) 0.0043(14) 0.0181(13)
C7 0.0396(17) 0.0371(16) 0.065(2) 0.0022(15) 0.0018(16) 0.0064(13)
C8 0.0359(16) 0.0490(17) 0.0407(18) 0.0016(14) -0.0004(14) 0.0147(13)
C9 0.0307(14) 0.0382(15) 0.0335(16) 0.0084(12) 0.0046(13) 0.0090(12)
C10 0.0329(14) 0.0331(14) 0.0292(15) 0.0118(12) 0.0074(12) 0.0101(11)
N1 0.0316(12) 0.0354(12) 0.0328(13) 0.0099(10) 0.0057(10) 0.0116(10)
C11 0.0322(14) 0.0355(14) 0.0309(15) 0.0107(12) 0.0071(12) 0.0124(12)
C12 0.0315(14) 0.0365(14) 0.0326(16) 0.0097(12) 0.0053(12) 0.0113(12)
C13 0.0297(14) 0.0420(16) 0.0397(18) 0.0099(13) 0.0022(13) 0.0088(12)
C14 0.0342(15) 0.0441(16) 0.0392(18) 0.0123(13) 0.0063(13) 0.0168(13)
C15 0.0408(16) 0.0409(16) 0.0473(19) 0.0105(14) 0.0071(15) 0.0205(13)
C16 0.0350(15) 0.0345(14) 0.0372(17) 0.0054(12) 0.0046(13) 0.0137(12)
C17 0.0335(15) 0.0395(15) 0.0404(18) 0.0065(13) 0.0050(13) 0.0121(12)
O1 0.0477(13) 0.0431(12) 0.0636(16) 0.0063(11) 0.0095(11) 0.0232(10)
C18 0.0485(19) 0.0532(19) 0.073(3) 0.0088(18) 0.0119(18) 0.0288(16)
O2 0.0365(12) 0.0644(14) 0.0579(16) 0.0037(12) -0.0017(11) 0.0240(11)
C19 0.0458(18) 0.0384(16) 0.054(2) -0.0015(14) 0.0000(16) 0.0162(14)
C20 0.0539(19) 0.0486(18) 0.0410(19) 0.0126(15) 0.0142(16) 0.0202(15)
C21 0.0489(17) 0.0394(15) 0.0434(19) 0.0180(14) 0.0105(15) 0.0148(14)
C22 0.0526(19) 0.0401(16) 0.050(2) 0.0171(15) 0.0009(17) -0.0011(14)
C23 0.0470(17) 0.0371(15) 0.0383(18) 0.0082(13) -0.0009(14) 0.0039(13)
C24 0.0296(14) 0.0350(14) 0.0317(15) 0.0091(12) 0.0087(12) 0.0121(11)
C25 0.0324(15) 0.0415(16) 0.0460(19) 0.0185(14) 0.0017(14) 0.0070(12)
C26 0.0384(16) 0.0501(17) 0.0446(19) 0.0221(15) 0.0034(14) 0.0136(14)
C27 0.087(3) 0.060(2) 0.067(3) 0.024(2) -0.027(2) -0.022(2)
C28 0.045(2) 0.081(3) 0.070(3) 0.037(2) -0.0185(19) -0.0142(18)
C29 0.0320(15) 0.0472(17) 0.0399(18) 0.0131(14) 0.0023(13) 0.0097(13)
C30 0.0284(13) 0.0347(14) 0.0292(15) 0.0073(11) 0.0075(12) 0.0118(11)
N2 0.0342(12) 0.0325(11) 0.0296(13) 0.0088(10) 0.0040(10) 0.0105(10)
C31 0.0345(14) 0.0351(14) 0.0320(16) 0.0094(12) 0.0047(12) 0.0126(12)
C32 0.0360(15) 0.0392(15) 0.0320(16) 0.0096(12) 0.0054(13) 0.0169(12)
C33 0.0339(15) 0.0546(18) 0.0357(17) 0.0149(14) -0.0011(13) 0.0150(13)
C34 0.0474(17) 0.0506(17) 0.0358(17) 0.0168(14) 0.0084(15) 0.0264(14)
C35 0.0577(19) 0.0435(17) 0.049(2) 0.0230(15) 0.0066(16) 0.0162(15)
C36 0.0436(17) 0.0387(16) 0.0452(19) 0.0204(14) 0.0035(15) 0.0069(13)
C37 0.0489(18) 0.0416(16) 0.0400(19) 0.0154(14) -0.0022(15) 0.0052(14)
O3 0.0732(16) 0.0465(13) 0.0544(16) 0.0259(11) 0.0040(13) 0.0078(11)
C38 0.072(2) 0.061(2) 0.055(2) 0.0313(19) 0.0041(19) 0.0188(18)
O4 0.0638(15) 0.0664(15) 0.0473(15) 0.0254(12) -0.0053(12) 0.0210(12)
C39 0.062(2) 0.055(2) 0.071(3) 0.035(2) -0.005(2) -0.0057(17)
C40 0.052(2) 0.067(2) 0.065(3) 0.0282(19) 0.0191(19) 0.0201(18)

loop_
_atom_type_symbol
_atom_type_description
_atom_type_scat_dispersion_real
_atom_type_scat_dispersion_imag
_atom_type_scat_source
C C 0.0033 0.0016 'International Tables Vol C Tables 4.2.6.8 and 6.1.1.4'
H H 0.0000 0.0000 'International Tables Vol C Tables 4.2.6.8 and 6.1.1.4'
N N 0.0061 0.0033 'International Tables Vol C Tables 4.2.6.8 and 6.1.1.4'
O O 0.0106 0.0060 'International Tables Vol C Tables 4.2.6.8 and 6.1.1.4'

loop_
_geom_angle_atom_site_label_1
_geom_angle_atom_site_label_2
_geom_angle_atom_site_label_3
_geom_angle
_geom_angle_site_symmetry_1
_geom_angle_site_symmetry_3
_geom_angle_publ_flag
O1 C1 C6 124.6(3) . . ?
O1 C1 C2 115.1(3) . . ?
C6 C1 C2 120.3(3) . . ?
C3 C2 C1 120.6(3) . . ?
C3 C2 H2 119.7 . . ?
C1 C2 H2 119.7 . . ?
C2 C3 C4 120.1(3) . . ?
C2 C3 C7 121.3(3) . . ?
C4 C3 C7 118.6(3) . . ?
C5 C4 C3 118.1(3) . . ?
C5 C4 C10 122.0(2) . . ?
C3 C4 C10 119.9(2) . . ?
C6 C5 C4 121.8(3) . . ?
C6 C5 H5 119.1 . . ?
C4 C5 H5 119.1 . . ?
C5 C6 C1 119.2(3) . . ?
C5 C6 H6 120.4 . . ?
C1 C6 H6 120.4 . . ?
C3 C7 C8 110.0(2) . . ?
C3 C7 H7A 109.7 . . ?
C8 C7 H7A 109.7 . . ?
C3 C7 H7B 109.7 . . ?
C8 C7 H7B 109.7 . . ?
H7A C7 H7B 108.2 . . ?
C9 C8 C7 110.6(2) . . ?
C9 C8 H8A 109.5 . . ?
C7 C8 H8A 109.5 . . ?
C9 C8 H8B 109.5 . . ?
C7 C8 H8B 109.5 . . ?
H8A C8 H8B 108.1 . . ?
C13 C9 C10 117.8(3) . . ?
C13 C9 C8 124.2(3) . . ?
C10 C9 C8 118.0(3) . . ?
N1 C10 C9 122.8(3) . . ?
N1 C10 C4 117.8(2) . . ?
C9 C10 C4 119.4(2) . . ?
C11 N1 C10 118.3(2) . . ?
N1 C11 C12 122.7(3) . . ?
N1 C11 C17 116.6(2) . . ?
C12 C11 C17 120.7(2) . . ?
C13 C12 C11 117.8(3) . . ?
C13 C12 C14 121.3(2) . . ?
C11 C12 C14 120.8(3) . . ?
C9 C13 C12 120.5(3) . . ?
C9 C13 H13 119.7 . . ?
C12 C13 H13 119.7 . . ?
O2 C14 C12 120.9(3) . . ?
O2 C14 C15 121.8(3) . . ?
C12 C14 C15 117.2(2) . . ?
C14 C15 C16 114.0(2) . . ?
C14 C15 H15A 108.8 . . ?
C16 C15 H15A 108.8 . . ?
C14 C15 H15B 108.8 . . ?
C16 C15 H15B 108.8 . . ?
H15A C15 H15B 107.7 . . ?
C17 C16 C19 109.5(2) . . ?
C17 C16 C15 108.2(2) . . ?
C19 C16 C15 109.7(2) . . ?
C17 C16 C20 109.9(2) . . ?
C19 C16 C20 109.2(3) . . ?
C15 C16 C20 110.3(2) . . ?
C11 C17 C16 114.5(2) . . ?
C11 C17 H17A 108.6 . . ?
C16 C17 H17A 108.6 . . ?
C11 C17 H17B 108.6 . . ?
C16 C17 H17B 108.6 . . ?
H17A C17 H17B 107.6 . . ?
C1 O1 C18 117.5(2) . . ?
O1 C18 H18A 109.5 . . ?
O1 C18 H18B 109.5 . . ?
H18A C18 H18B 109.5 . . ?
O1 C18 H18C 109.5 . . ?
H18A C18 H18C 109.5 . . ?
H18B C18 H18C 109.5 . . ?
C16 C19 H19A 109.5 . . ?
C16 C19 H19B 109.5 . . ?
H19A C19 H19B 109.5 . . ?
C16 C19 H19C 109.5 . . ?
H19A C19 H19C 109.5 . . ?
H19B C19 H19C 109.5 . . ?
C16 C20 H20A 109.5 . . ?
C16 C20 H20B 109.5 . . ?
H20A C20 H20B 109.5 . . ?
C16 C20 H20C 109.5 . . ?
H20A C20 H20C 109.5 . . ?
H20B C20 H20C 109.5 . . ?
O3 C21 C22 115.7(3) . . ?
O3 C21 C26 124.5(3) . . ?
C22 C21 C26 119.8(3) . . ?
C21 C22 C23 121.1(3) . . ?
C21 C22 H22 119.4 . . ?
C23 C22 H22 119.4 . . ?
C22 C23 C24 119.7(3) . . ?
C22 C23 C27 120.3(3) . . ?
C24 C23 C27 119.7(3) . . ?
C25 C24 C23 118.4(2) . . ?
C25 C24 C30 121.9(2) . . ?
C23 C24 C30 119.7(2) . . ?
C24 C25 C26 122.0(3) . . ?
C24 C25 H25 119.0 . . ?
C26 C25 H25 119.0 . . ?
C25 C26 C21 118.9(3) . . ?
C25 C26 H26 120.5 . . ?
C21 C26 H26 120.5 . . ?
C23 C27 C28 112.5(3) . . ?
C23 C27 H27A 109.1 . . ?
C28 C27 H27A 109.1 . . ?
C23 C27 H27B 109.1 . . ?
C28 C27 H27B 109.1 . . ?
H27A C27 H27B 107.8 . . ?
C29 C28 C27 112.2(3) . . ?
C29 C28 H28A 109.2 . . ?
C27 C28 H28A 109.2 . . ?
C29 C28 H28B 109.2 . . ?
C27 C28 H28B 109.2 . . ?
H28A C28 H28B 107.9 . . ?
C33 C29 C30 117.8(2) . . ?
C33 C29 C28 122.3(3) . . ?
C30 C29 C28 119.7(3) . . ?
N2 C30 C29 122.7(2) . . ?
N2 C30 C24 117.4(2) . . ?
C29 C30 C24 120.0(2) . . ?
C31 N2 C30 118.4(2) . . ?
N2 C31 C32 123.0(2) . . ?
N2 C31 C37 116.7(2) . . ?
C32 C31 C37 120.3(2) . . ?
C31 C32 C33 117.4(2) . . ?
C31 C32 C34 121.8(2) . . ?
C33 C32 C34 120.7(3) . . ?
C29 C33 C32 120.7(3) . . ?
C29 C33 H33 119.6 . . ?
C32 C33 H33 119.6 . . ?
O4 C34 C32 121.4(3) . . ?
O4 C34 C35 122.0(3) . . ?
C32 C34 C35 116.6(3) . . ?
C34 C35 C36 114.0(2) . . ?
C34 C35 H35A 108.8 . . ?
C36 C35 H35A 108.8 . . ?
C34 C35 H35B 108.8 . . ?
C36 C35 H35B 108.8 . . ?
H35A C35 H35B 107.7 . . ?
C39 C36 C40 109.7(3) . . ?
C39 C36 C37 109.4(3) . . ?
C40 C36 C37 110.8(2) . . ?
C39 C36 C35 109.4(2) . . ?
C40 C36 C35 109.8(3) . . ?
C37 C36 C35 107.6(3) . . ?
C31 C37 C36 114.1(2) . . ?
C31 C37 H37A 108.7 . . ?
C36 C37 H37A 108.7 . . ?
C31 C37 H37B 108.7 . . ?
C36 C37 H37B 108.7 . . ?
H37A C37 H37B 107.6 . . ?
C21 O3 C38 117.5(2) . . ?
O3 C38 H38A 109.5 . . ?
O3 C38 H38B 109.5 . . ?
H38A C38 H38B 109.5 . . ?
O3 C38 H38C 109.5 . . ?
H38A C38 H38C 109.5 . . ?
H38B C38 H38C 109.5 . . ?
C36 C39 H39A 109.5 . . ?
C36 C39 H39B 109.5 . . ?
H39A C39 H39B 109.5 . . ?
C36 C39 H39C 109.5 . . ?
H39A C39 H39C 109.5 . . ?
H39B C39 H39C 109.5 . . ?
C36 C40 H40A 109.5 . . ?
C36 C40 H40B 109.5 . . ?
H40A C40 H40B 109.5 . . ?
C36 C40 H40C 109.5 . . ?
H40A C40 H40C 109.5 . . ?
H40B C40 H40C 109.5 . . ?

loop_
_geom_bond_atom_site_label_1
_geom_bond_atom_site_label_2
_geom_bond_distance
_geom_bond_site_symmetry_2
_geom_bond_publ_flag
C1 O1 1.375(3) . ?
C1 C6 1.381(4) . ?
C1 C2 1.382(4) . ?
C2 C3 1.382(4) . ?
C2 H2 0.9400 . ?
C3 C4 1.402(4) . ?
C3 C7 1.509(4) . ?
C4 C5 1.392(4) . ?
C4 C10 1.473(4) . ?
C5 C6 1.381(4) . ?
C5 H5 0.9400 . ?
C6 H6 0.9400 . ?
C7 C8 1.521(4) . ?
C7 H7A 0.9800 . ?
C7 H7B 0.9800 . ?
C8 C9 1.499(4) . ?
C8 H8A 0.9800 . ?
C8 H8B 0.9800 . ?
C9 C13 1.374(4) . ?
C9 C10 1.402(4) . ?
C10 N1 1.345(3) . ?
N1 C11 1.342(3) . ?
C11 C12 1.394(4) . ?
C11 C17 1.504(4) . ?
C12 C13 1.392(4) . ?
C12 C14 1.477(4) . ?
C13 H13 0.9400 . ?
C14 O2 1.222(3) . ?
C14 C15 1.491(4) . ?
C15 C16 1.530(4) . ?
C15 H15A 0.9800 . ?
C15 H15B 0.9800 . ?
C16 C17 1.524(4) . ?
C16 C19 1.528(4) . ?
C16 C20 1.535(4) . ?
C17 H17A 0.9800 . ?
C17 H17B 0.9800 . ?
O1 C18 1.420(4) . ?
C18 H18A 0.9700 . ?
C18 H18B 0.9700 . ?
C18 H18C 0.9700 . ?
C19 H19A 0.9700 . ?
C19 H19B 0.9700 . ?
C19 H19C 0.9700 . ?
C20 H20A 0.9700 . ?
C20 H20B 0.9700 . ?
C20 H20C 0.9700 . ?
C21 O3 1.369(3) . ?
C21 C22 1.370(4) . ?
C21 C26 1.383(4) . ?
C22 C23 1.387(4) . ?
C22 H22 0.9400 . ?
C23 C24 1.389(4) . ?
C23 C27 1.484(4) . ?
C24 C25 1.380(4) . ?
C24 C30 1.472(3) . ?
C25 C26 1.382(4) . ?
C25 H25 0.9400 . ?
C26 H26 0.9400 . ?
C27 C28 1.5217(19) . ?
C27 H27A 0.9800 . ?
C27 H27B 0.9800 . ?
C28 C29 1.478(4) . ?
C28 H28A 0.9800 . ?
C28 H28B 0.9800 . ?
C29 C33 1.370(4) . ?
C29 C30 1.393(4) . ?
C30 N2 1.350(3) . ?
N2 C31 1.337(3) . ?
C31 C32 1.389(4) . ?
C31 C37 1.504(4) . ?
C32 C33 1.397(4) . ?
C32 C34 1.476(4) . ?
C33 H33 0.9400 . ?
C34 O4 1.217(3) . ?
C34 C35 1.499(4) . ?
C35 C36 1.535(4) . ?
C35 H35A 0.9800 . ?
C35 H35B 0.9800 . ?
C36 C39 1.523(4) . ?
C36 C40 1.525(5) . ?
C36 C37 1.528(4) . ?
C37 H37A 0.9800 . ?
C37 H37B 0.9800 . ?
O3 C38 1.418(4) . ?
C38 H38A 0.9700 . ?
C38 H38B 0.9700 . ?
C38 H38C 0.9700 . ?
C39 H39A 0.9700 . ?
C39 H39B 0.9700 . ?
C39 H39C 0.9700 . ?
C40 H40A 0.9700 . ?
C40 H40B 0.9700 . ?
C40 H40C 0.9700 . ?

loop_
_geom_torsion_atom_site_label_1
_geom_torsion_atom_site_label_2
_geom_torsion_atom_site_label_3
_geom_torsion_atom_site_label_4
_geom_torsion
_geom_torsion_site_symmetry_1
_geom_torsion_site_symmetry_2
_geom_torsion_site_symmetry_3
_geom_torsion_site_symmetry_4
_geom_torsion_publ_flag
O1 C1 C2 C3 -178.7(3) . . . . ?
C6 C1 C2 C3 0.8(4) . . . . ?
C1 C2 C3 C4 -0.6(4) . . . . ?
C1 C2 C3 C7 -179.3(3) . . . . ?
C2 C3 C4 C5 -0.2(4) . . . . ?
C7 C3 C4 C5 178.5(3) . . . . ?
C2 C3 C4 C10 179.5(3) . . . . ?
C7 C3 C4 C10 -1.8(4) . . . . ?
C3 C4 C5 C6 0.9(4) . . . . ?
C10 C4 C5 C6 -178.8(2) . . . . ?
C4 C5 C6 C1 -0.7(4) . . . . ?
O1 C1 C6 C5 179.3(3) . . . . ?
C2 C1 C6 C5 -0.1(4) . . . . ?
C2 C3 C7 C8 -144.7(3) . . . . ?
C4 C3 C7 C8 36.6(4) . . . . ?
C3 C7 C8 C9 -55.2(4) . . . . ?
C7 C8 C9 C13 -142.1(3) . . . . ?
C7 C8 C9 C10 41.9(4) . . . . ?
C13 C9 C10 N1 -2.3(4) . . . . ?
C8 C9 C10 N1 174.0(2) . . . . ?
C13 C9 C10 C4 176.9(2) . . . . ?
C8 C9 C10 C4 -6.8(4) . . . . ?
C5 C4 C10 N1 -15.7(4) . . . . ?
C3 C4 C10 N1 164.6(2) . . . . ?
C5 C4 C10 C9 165.0(2) . . . . ?
C3 C4 C10 C9 -14.7(4) . . . . ?
C9 C10 N1 C11 0.5(4) . . . . ?
C4 C10 N1 C11 -178.7(2) . . . . ?
C10 N1 C11 C12 2.5(4) . . . . ?
C10 N1 C11 C17 -177.2(2) . . . . ?
N1 C11 C12 C13 -3.7(4) . . . . ?
C17 C11 C12 C13 176.0(2) . . . . ?
N1 C11 C12 C14 178.7(2) . . . . ?
C17 C11 C12 C14 -1.6(4) . . . . ?
C10 C9 C13 C12 1.0(4) . . . . ?
C8 C9 C13 C12 -175.0(3) . . . . ?
C11 C12 C13 C9 1.8(4) . . . . ?
C14 C12 C13 C9 179.4(2) . . . . ?
C13 C12 C14 O2 7.9(4) . . . . ?
C11 C12 C14 O2 -174.6(3) . . . . ?
C13 C12 C14 C15 -170.5(3) . . . . ?
C11 C12 C14 C15 7.0(4) . . . . ?
O2 C14 C15 C16 146.5(3) . . . . ?
C12 C14 C15 C16 -35.1(4) . . . . ?
C14 C15 C16 C17 55.4(3) . . . . ?
C14 C15 C16 C19 174.8(3) . . . . ?
C14 C15 C16 C20 -64.9(3) . . . . ?
N1 C11 C17 C16 -155.8(2) . . . . ?
C12 C11 C17 C16 24.5(4) . . . . ?
C19 C16 C17 C11 -169.1(2) . . . . ?
C15 C16 C17 C11 -49.6(3) . . . . ?
C20 C16 C17 C11 70.9(3) . . . . ?
C6 C1 O1 C18 -4.0(4) . . . . ?
C2 C1 O1 C18 175.4(3) . . . . ?
O3 C21 C22 C23 -178.2(3) . . . . ?
C26 C21 C22 C23 1.7(5) . . . . ?
C21 C22 C23 C24 -0.8(5) . . . . ?
C21 C22 C23 C27 -174.1(4) . . . . ?
C22 C23 C24 C25 -0.8(5) . . . . ?
C27 C23 C24 C25 172.4(3) . . . . ?
C22 C23 C24 C30 -179.5(3) . . . . ?
C27 C23 C24 C30 -6.2(5) . . . . ?
C23 C24 C25 C26 1.7(5) . . . . ?
C30 C24 C25 C26 -179.7(3) . . . . ?
C24 C25 C26 C21 -0.8(5) . . . . ?
O3 C21 C26 C25 179.0(3) . . . . ?
C22 C21 C26 C25 -0.9(5) . . . . ?
C22 C23 C27 C28 -152.8(4) . . . . ?
C24 C23 C27 C28 34.0(5) . . . . ?
C23 C27 C28 C29 -46.7(5) . . . . ?
C27 C28 C29 C33 -150.6(4) . . . . ?
C27 C28 C29 C30 34.5(5) . . . . ?
C33 C29 C30 N2 -1.3(4) . . . . ?
C28 C29 C30 N2 173.8(3) . . . . ?
C33 C29 C30 C24 178.0(3) . . . . ?
C28 C29 C30 C24 -6.8(4) . . . . ?
C25 C24 C30 N2 -7.9(4) . . . . ?
C23 C24 C30 N2 170.7(3) . . . . ?
C25 C24 C30 C29 172.7(3) . . . . ?
C23 C24 C30 C29 -8.7(4) . . . . ?
C29 C30 N2 C31 0.8(4) . . . . ?
C24 C30 N2 C31 -178.5(2) . . . . ?
C30 N2 C31 C32 0.1(4) . . . . ?
C30 N2 C31 C37 -179.6(3) . . . . ?
N2 C31 C32 C33 -0.4(4) . . . . ?
C37 C31 C32 C33 179.3(3) . . . . ?
N2 C31 C32 C34 -179.4(3) . . . . ?
C37 C31 C32 C34 0.3(4) . . . . ?
C30 C29 C33 C32 1.0(5) . . . . ?
C28 C29 C33 C32 -174.0(3) . . . . ?
C31 C32 C33 C29 -0.2(4) . . . . ?
C34 C32 C33 C29 178.9(3) . . . . ?
C31 C32 C34 O4 -177.2(3) . . . . ?
C33 C32 C34 O4 3.8(5) . . . . ?
C31 C32 C34 C35 3.7(4) . . . . ?
C33 C32 C34 C35 -175.3(3) . . . . ?
O4 C34 C35 C36 147.7(3) . . . . ?
C32 C34 C35 C36 -33.1(4) . . . . ?
C34 C35 C36 C39 174.8(3) . . . . ?
C34 C35 C36 C40 -64.7(3) . . . . ?
C34 C35 C36 C37 56.0(4) . . . . ?
N2 C31 C37 C36 -154.9(3) . . . . ?
C32 C31 C37 C36 25.4(4) . . . . ?
C39 C36 C37 C31 -170.4(3) . . . . ?
C40 C36 C37 C31 68.5(3) . . . . ?
C35 C36 C37 C31 -51.6(3) . . . . ?
C22 C21 O3 C38 176.5(3) . . . . ?
C26 C21 O3 C38 -3.4(5) . . . . ?
